data_7713941
loop_
_publ_author_name
'Sahoo, Amiya Kumar'
'Sahoo, Ashish Kumar'
'Das, Bhagyashree Ms'
'Panda, Subhra Jyoti'
'Purohit, Chandra Shekhar'
'Doddi, Adinarayana'

_publ_section_title
;
 New Cationic Coinage Metal Complexes Featuring Silyl Group Functionalized
 Phosphine; Syntheses, Structures and Catalytic Studies in Alkyne-Azide
 Cycloaddition Reactions
;
_journal_name_full 'Dalton Transactions'
_journal_paper_doi 10.1039/D3DT01692G
_journal_year 2023
_chemical_formula_moiety 'F6 Sb, C42 H46 Ag P2 Si2'
_chemical_formula_sum 'C42 H46 Ag F6 P2 Sb Si2'
_chemical_formula_weight 1012.53
_space_group_crystal_system triclinic
_space_group_IT_number 2
_space_group_name_Hall '-P 1'
_space_group_name_H-M_alt 'P -1'
_atom_sites_solution_hydrogens geom
_atom_sites_solution_primary dual
_audit_creation_date 2023-01-28
_audit_creation_method
;
Olex2 1.3
(compiled 2020.11.12 svn.r5f609507 for OlexSys, GUI svn.r6408)
;
_audit_update_record
;
2023-05-23 deposited with the CCDC.	2023-09-12 downloaded from the CCDC.
;
_cell_angle_alpha 98.729(2)
_cell_angle_beta 91.481(2)
_cell_angle_gamma 101.102(2)
_cell_formula_units_Z 1
_cell_length_a 8.2983(2)
_cell_length_b 10.5547(3)
_cell_length_c 12.5094(3)
_cell_measurement_reflns_used 12765
_cell_measurement_temperature 100.00(10)
_cell_measurement_theta_max 77.3310
_cell_measurement_theta_min 3.6330
_cell_volume 1060.98(5)
_computing_cell_refinement 'CrysAlisPro 1.171.42.52a (Rigaku OD, 2022)'
_computing_data_collection 'CrysAlisPro 1.171.42.52a (Rigaku OD, 2022)'
_computing_data_reduction 'CrysAlisPro 1.171.42.52a (Rigaku OD, 2022)'
_computing_molecular_graphics 'Olex2 1.3 (Dolomanov et al., 2009)'
_computing_publication_material 'Olex2 1.3 (Dolomanov et al., 2009)'
_computing_structure_refinement 'SHELXL 2019/2 (Sheldrick, 2015)'
_computing_structure_solution 'SHELXT 2014/5 (Sheldrick, 2014)'
_diffrn_ambient_environment N~2~
_diffrn_ambient_temperature 100.00(10)
_diffrn_detector 'Hybrid Pixel Array Detector'
_diffrn_detector_area_resol_mean 5.8140
_diffrn_detector_type 'Pilatus 200K'
_diffrn_measured_fraction_theta_full 0.9990
_diffrn_measured_fraction_theta_max 0.7116
_diffrn_measurement_details
;
List of Runs (angles in degrees, time in seconds):

  # Type    Start    End  Width  t~exp~   \w     \q     \k     \f   Frames
#--------------------------------------------------------------------------
  1  \w    -74.00  16.00   0.50    0.10    --  -38.50  98.00  57.00  180
  2  \w      5.00  84.00   0.50    0.10    --   49.06 -98.00 -49.00  158
  3  \w    104.00 176.00   0.50    0.30    --  107.46  98.00  57.00  144
  4  \w     39.00 107.00   0.50    0.30    --  107.46 -98.00 -49.00  136
  5  \w    -42.00  28.00   0.50    0.10    --  -38.50  37.00 -90.00  140
  6  \w   -101.00 -26.00   0.50    0.10    --  -38.50 -59.00-178.15  150
  7  \w   -105.00 -35.00   0.50    0.10    --  -38.50 -37.00  90.00  140
  8  \w   -101.00 -27.00   0.50    0.10    --  -38.50 -57.00 -90.00  148
  9  \w    -86.00  -6.00   0.50    0.10    --  -38.50 125.00 -90.00  160
 10  \w    -20.00  55.00   0.50    0.10    --   49.06 -19.00 120.00  150
 11  \w     28.00 100.00   0.50    0.10    --   49.06-125.00 -90.00  144
 12  \w    -17.00  52.00   0.50    0.10    --   49.06 -37.00  60.00  138
 13  \w     45.00 121.00   0.50    0.30    --  107.46 -61.00 150.00  152
 14  \w    103.00 172.00   0.50    0.30    --  107.46  45.00 -60.00  138
 15  \w     39.00 107.00   0.50    0.30    --  107.46 -94.00-180.00  136
 16  \w     39.00 107.00   0.50    0.30    --  107.46 -94.00-150.00  136
 17  \w     39.00 107.00   0.50    0.30    --  107.46 -94.00 120.00  136
 18  \w    103.00 172.00   0.50    0.30    --  107.46  45.00  30.00  138
 19  \w    104.00 176.00   0.50    0.30    --  107.46  30.00   0.00  144
 20  \w     43.00 112.00   0.50    0.30    --  107.46 -45.00 -90.00  138
 21  \w     39.00 116.00   0.50    0.30    --  107.46 -15.00-180.00  154
 22  \w     43.00 113.00   0.50    0.30    --  107.46-125.00  90.00  140
 23  \w     45.00 121.00   0.50    0.30    --  107.46 -61.00  60.00  152
 24  \w     43.00 113.00   0.50    0.30    --  107.46-125.00 -90.00  140
 25  \w     43.00 112.00   0.50    0.30    --  107.46 -45.00-180.00  138
 26  \w     43.00 112.00   0.50    0.30    --  107.46 -45.00   0.00  138
 27  \w     43.00 112.00   0.50    0.30    --  107.46 -45.00  60.00  138
 28  \w     43.00 131.00   0.50    0.30    --  107.46 -77.00 -60.00  176
 29  \w     43.00 131.00   0.50    0.30    --  107.46 -77.00 -90.00  176
 30  \w     39.00 111.00   0.50    0.30    --  107.46 -30.00  30.00  144
 31  \w     96.00 170.00   0.50    0.30    --  107.46  57.00-153.77  148
 32  \w     99.00 171.00   0.50    0.30    --  107.46  54.00 -35.61  144
 33  \w   -101.00 -21.00   0.50    0.10    --  -38.50 -68.00  -2.46  160
 34  \w     31.00  96.00   0.50    0.10    --   49.06  69.00  73.91  130
 35  \w     38.00 112.00   0.50    0.10    --   49.06  57.00-180.00  148
;
_diffrn_measurement_device 'four-circle diffractometer'
_diffrn_measurement_device_type 'SuperNova, Dual, Cu at home/near, Pilatus 200K'
_diffrn_measurement_method '\w scans'
_diffrn_orient_matrix_type 'CrysAlisPro convention (1999,Acta A55,543-557)'
_diffrn_orient_matrix_UB_11 -0.0253971000
_diffrn_orient_matrix_UB_12 0.0591380000
_diffrn_orient_matrix_UB_13 0.1172286000
_diffrn_orient_matrix_UB_21 0.1738849000
_diffrn_orient_matrix_UB_22 0.0857002000
_diffrn_orient_matrix_UB_23 0.0076763000
_diffrn_orient_matrix_UB_31 -0.0709016000
_diffrn_orient_matrix_UB_32 0.1089157000
_diffrn_orient_matrix_UB_33 -0.0421051000
_diffrn_radiation_monochromator mirror
_diffrn_radiation_probe x-ray
_diffrn_radiation_type 'Cu K\a'
_diffrn_radiation_wavelength 1.54184
_diffrn_reflns_av_R_equivalents 0.0815
_diffrn_reflns_av_unetI/netI 0.0544
_diffrn_reflns_Laue_measured_fraction_full 0.998
_diffrn_reflns_Laue_measured_fraction_max 0.971
_diffrn_reflns_limit_h_max 10
_diffrn_reflns_limit_h_min -10
_diffrn_reflns_limit_k_max 13
_diffrn_reflns_limit_k_min -10
_diffrn_reflns_limit_l_max 15
_diffrn_reflns_limit_l_min -15
_diffrn_reflns_number 16610
_diffrn_reflns_point_group_measured_fraction_full 0.998
_diffrn_reflns_point_group_measured_fraction_max 0.971
_diffrn_reflns_theta_full 67.684
_diffrn_reflns_theta_max 77.824
_diffrn_reflns_theta_min 3.580
_diffrn_source 'micro-focus sealed X-ray tube'
_diffrn_source_type 'SuperNova (Cu) X-ray Source'
_exptl_absorpt_coefficient_mu 10.480
_exptl_absorpt_correction_T_max 1.00000
_exptl_absorpt_correction_T_min 0.26182
_exptl_absorpt_correction_type multi-scan
_exptl_absorpt_process_details
;
CrysAlisPro 1.171.42.52a (Rigaku Oxford Diffraction, 2022)
Empirical absorption correction using spherical harmonics,
implemented in SCALE3 ABSPACK scaling algorithm.
;
_exptl_crystal_colour 'clear light colourless'
_exptl_crystal_colour_lustre clear
_exptl_crystal_colour_modifier light
_exptl_crystal_colour_primary colourless
_exptl_crystal_density_diffrn 1.585
_exptl_crystal_description plate
_exptl_crystal_F_000 508
_exptl_crystal_preparation 'As per the reaction scheme'
_exptl_crystal_recrystallization_method 'Slow vapour diffusion'
_exptl_crystal_size_max 0.33
_exptl_crystal_size_mid 0.29
_exptl_crystal_size_min 0.2
_refine_diff_density_max 1.383
_refine_diff_density_min -1.738
_refine_diff_density_rms 0.148
_refine_ls_extinction_method none
_refine_ls_goodness_of_fit_ref 1.108
_refine_ls_hydrogen_treatment constr
_refine_ls_matrix_type full
_refine_ls_number_parameters 250
_refine_ls_number_reflns 4411
_refine_ls_number_restraints 0
_refine_ls_restrained_S_all 1.108
_refine_ls_R_factor_all 0.0436
_refine_ls_R_factor_gt 0.0424
_refine_ls_shift/su_max 0.000
_refine_ls_shift/su_mean 0.000
_refine_ls_structure_factor_coef Fsqd
_refine_ls_weighting_details 'w=1/[\s^2^(Fo^2^)+(0.0825P)^2^+0.1803P] where P=(Fo^2^+2Fc^2^)/3'
_refine_ls_weighting_scheme calc
_refine_ls_wR_factor_gt 0.1198
_refine_ls_wR_factor_ref 0.1216
_reflns_Friedel_coverage 0.000
_reflns_number_gt 4122
_reflns_number_total 4411
_reflns_threshold_expression 'I > 2\s(I)'
_cod_data_source_file d3dt01692g2.cif
_cod_data_source_block sjp-as-211_auto
_cod_database_code 7713941
_shelx_shelxl_version_number 2019/2
_chemical_oxdiff_formula 'C H N P Si Ag Sb F'
_chemical_oxdiff_usercomment 'COLOURLESS PLATES'
_shelx_space_group_comment
;
The symmetry employed for this shelxl refinement is uniquely defined
by the following loop, which should always be used as a source of
symmetry information in preference to the above space-group names.
They are only intended as comments.
;
_shelx_estimated_absorpt_t_max 0.228
_shelx_estimated_absorpt_t_min 0.129
_diffrn_oxdiff_digest_frames
;
015b6754dd3a80a8fd90ca86d19342d8d800041b2b0
;
_reflns_odcompleteness_completeness 99.90
_reflns_odcompleteness_iscentric 1
_reflns_odcompleteness_theta 68.13
_olex2_refinement_description
;
1. Fixed Uiso
 At 1.2 times of:
  All C(H) groups
 At 1.5 times of:
  All C(H,H,H) groups
2.a Aromatic/amide H refined with riding coordinates:
 C2(H2), C3(H3), C4(H4), C5(H5), C6(H6), C8(H8), C9(H9), C10(H10), C11(H11),
 C12(H12), C14(H14), C15(H15), C16(H16), C17(H17)
2.b Idealised Me refined as rotating group:
 C19(H19a,H19b,H19c), C20(H20a,H20b,H20c), C21(H21a,H21b,H21c)
;
_olex2_exptl_crystal_mounting_method 'Mounted on the loop'
_olex2_submission_special_instructions 'No special instructions were received'
_oxdiff_exptl_absorpt_empirical_details
;
Empirical correction (ABSPACK) includes:
- Absorption correction using spherical harmonics
- Frame scaling
;
_oxdiff_exptl_absorpt_empirical_full_max 2.647
_oxdiff_exptl_absorpt_empirical_full_min 0.503

loop_
_space_group_symop_operation_xyz
'x, y, z'
'-x, -y, -z'

loop_
_atom_site_label
_atom_site_type_symbol
_atom_site_fract_x
_atom_site_fract_y
_atom_site_fract_z
_atom_site_U_iso_or_equiv
_atom_site_adp_type
_atom_site_occupancy
_atom_site_site_symmetry_order
_atom_site_calc_flag
_atom_site_refinement_flags_posn
_atom_site_refinement_flags_adp
_atom_site_refinement_flags_occupancy
_atom_site_disorder_assembly
_atom_site_disorder_group
Sb1 Sb 1.000000 1.000000 0.500000 0.02194(12) Uani 1 2 d S . P . .
F1 F 0.8147(2) 1.00737(18) 0.41263(13) 0.0306(4) Uani 1 1 d . . . . .
F2 F 0.9959(2) 0.82789(17) 0.43163(14) 0.0316(4) Uani 1 1 d . . . . .
F3 F 0.8626(2) 0.93542(19) 0.60461(14) 0.0347(4) Uani 1 1 d . . . . .
Ag1 Ag 0.500000 0.500000 0.000000 0.01997(12) Uani 1 2 d S . P . .
P1 P 0.66106(8) 0.56634(6) 0.16776(5) 0.01906(16) Uani 1 1 d . . . . .
Si04 Si 0.50669(9) 0.22756(8) 0.18308(6) 0.02218(18) Uani 1 1 d . . . . .
C1 C 0.8203(3) 0.6949(3) 0.1306(2) 0.0221(5) Uani 1 1 d . . . . .
C2 C 0.9062(3) 0.6612(3) 0.0388(2) 0.0277(6) Uani 1 1 d . . . . .
H2 H 0.881436 0.574485 0.000007 0.033 Uiso 1 1 calc R U . . .
C3 C 1.0272(4) 0.7540(4) 0.0046(3) 0.0322(7) Uani 1 1 d . . . . .
H3 H 1.085892 0.731019 -0.057192 0.039 Uiso 1 1 calc R U . . .
C4 C 1.0623(4) 0.8811(3) 0.0613(3) 0.0327(7) Uani 1 1 d . . . . .
H4 H 1.146162 0.944591 0.038609 0.039 Uiso 1 1 calc R U . . .
C5 C 0.9756(4) 0.9155(3) 0.1506(3) 0.0301(6) Uani 1 1 d . . . . .
H5 H 0.998414 1.002798 0.188132 0.036 Uiso 1 1 calc R U . . .
C6 C 0.8542(3) 0.8215(3) 0.1857(2) 0.0244(5) Uani 1 1 d . . . . .
H6 H 0.795347 0.844875 0.247407 0.029 Uiso 1 1 calc R U . . .
C7 C 0.5530(3) 0.6445(3) 0.2742(2) 0.0214(5) Uani 1 1 d . . . . .
C8 C 0.4190(4) 0.6972(3) 0.2466(2) 0.0276(6) Uani 1 1 d . . . . .
H8 H 0.383580 0.688356 0.172522 0.033 Uiso 1 1 calc R U . . .
C9 C 0.3363(4) 0.7624(3) 0.3252(3) 0.0301(6) Uani 1 1 d . . . . .
H9 H 0.245799 0.798611 0.305153 0.036 Uiso 1 1 calc R U . . .
C10 C 0.3863(4) 0.7741(4) 0.4326(3) 0.0364(7) Uani 1 1 d . . . . .
H10 H 0.329501 0.817635 0.487054 0.044 Uiso 1 1 calc R U . . .
C11 C 0.5192(6) 0.7227(5) 0.4612(3) 0.0527(11) Uani 1 1 d . . . . .
H11 H 0.554049 0.732179 0.535400 0.063 Uiso 1 1 calc R U . . .
C12 C 0.6018(4) 0.6579(4) 0.3837(3) 0.0393(8) Uani 1 1 d . . . . .
H12 H 0.692163 0.622225 0.404624 0.047 Uiso 1 1 calc R U . . .
C13 C 0.7748(3) 0.4639(3) 0.2336(2) 0.0211(5) Uani 1 1 d . . . . .
C14 C 0.9291(3) 0.5278(3) 0.2832(2) 0.0250(5) Uani 1 1 d . . . . .
H14 H 0.970895 0.616152 0.275600 0.030 Uiso 1 1 calc R U . . .
C15 C 1.0213(3) 0.4634(3) 0.3431(2) 0.0285(6) Uani 1 1 d . . . . .
H15 H 1.124052 0.507742 0.378067 0.034 Uiso 1 1 calc R U . . .
C16 C 0.9609(4) 0.3338(3) 0.3511(3) 0.0296(6) Uani 1 1 d . . . . .
H16 H 1.023437 0.288080 0.390672 0.035 Uiso 1 1 calc R U . . .
C17 C 0.8094(3) 0.2703(3) 0.3015(2) 0.0258(6) Uani 1 1 d . . . . .
H17 H 0.770667 0.181256 0.308066 0.031 Uiso 1 1 calc R U . . .
C18 C 0.7111(3) 0.3323(3) 0.2421(2) 0.0211(5) Uani 1 1 d . . . . .
C19 C 0.5109(4) 0.1879(3) 0.0318(2) 0.0302(6) Uani 1 1 d . . . . .
H19A H 0.556611 0.267493 0.002674 0.045 Uiso 1 1 calc R U . . .
H19B H 0.398797 0.152708 0.000581 0.045 Uiso 1 1 calc R U . . .
H19C H 0.579551 0.122719 0.013285 0.045 Uiso 1 1 calc R U . . .
C20 C 0.3314(3) 0.3094(3) 0.2209(3) 0.0302(6) Uani 1 1 d . . . . .
H20A H 0.340640 0.341655 0.298961 0.045 Uiso 1 1 calc R U . . .
H20B H 0.227420 0.246632 0.202298 0.045 Uiso 1 1 calc R U . . .
H20C H 0.334006 0.383053 0.181288 0.045 Uiso 1 1 calc R U . . .
C21 C 0.4748(4) 0.0690(3) 0.2367(2) 0.0296(6) Uani 1 1 d . . . . .
H21A H 0.563649 0.023126 0.214912 0.044 Uiso 1 1 calc R U . . .
H21B H 0.368964 0.014675 0.207260 0.044 Uiso 1 1 calc R U . . .
H21C H 0.474973 0.086140 0.315893 0.044 Uiso 1 1 calc R U . . .

loop_
_atom_site_aniso_label
_atom_site_aniso_U_11
_atom_site_aniso_U_22
_atom_site_aniso_U_33
_atom_site_aniso_U_23
_atom_site_aniso_U_13
_atom_site_aniso_U_12
Sb1 0.02711(18) 0.02535(18) 0.01433(17) 0.00228(12) 0.00397(11) 0.00796(12)
F1 0.0353(9) 0.0334(9) 0.0241(8) 0.0020(7) -0.0019(7) 0.0119(7)
F2 0.0404(9) 0.0290(9) 0.0252(8) -0.0011(7) 0.0009(7) 0.0112(7)
F3 0.0388(9) 0.0419(10) 0.0236(8) 0.0078(8) 0.0110(7) 0.0053(8)
Ag1 0.02042(18) 0.02453(19) 0.01306(17) 0.00073(12) 0.00107(12) 0.00151(12)
P1 0.0198(3) 0.0224(3) 0.0139(3) 0.0015(2) 0.0029(2) 0.0024(2)
Si04 0.0223(4) 0.0254(4) 0.0175(3) 0.0041(3) 0.0050(3) 0.0005(3)
C1 0.0197(11) 0.0290(14) 0.0163(11) 0.0034(10) 0.0015(9) 0.0016(10)
C2 0.0253(13) 0.0338(16) 0.0215(13) -0.0010(11) 0.0057(10) 0.0031(12)
C3 0.0275(15) 0.0458(19) 0.0228(15) 0.0057(14) 0.0130(12) 0.0045(13)
C4 0.0272(14) 0.0369(17) 0.0306(15) 0.0100(13) 0.0027(12) -0.0059(13)
C5 0.0308(14) 0.0289(15) 0.0276(14) 0.0070(12) -0.0005(12) -0.0029(12)
C6 0.0264(13) 0.0262(14) 0.0199(13) 0.0045(11) 0.0031(11) 0.0026(11)
C7 0.0231(13) 0.0243(13) 0.0153(12) 0.0003(10) 0.0054(10) 0.0026(10)
C8 0.0299(14) 0.0345(15) 0.0205(13) 0.0075(11) 0.0068(11) 0.0081(12)
C9 0.0251(13) 0.0340(16) 0.0341(15) 0.0108(13) 0.0105(11) 0.0079(12)
C10 0.0382(16) 0.0464(19) 0.0249(15) -0.0030(13) 0.0131(13) 0.0142(14)
C11 0.053(2) 0.084(3) 0.0238(18) -0.0051(19) -0.0012(16) 0.030(2)
C12 0.0404(18) 0.061(2) 0.0190(15) -0.0027(14) -0.0007(13) 0.0246(17)
C13 0.0221(12) 0.0269(13) 0.0136(11) 0.0009(10) 0.0043(9) 0.0046(10)
C14 0.0237(12) 0.0282(14) 0.0225(12) 0.0040(11) 0.0021(10) 0.0036(11)
C15 0.0225(13) 0.0367(16) 0.0252(15) 0.0063(12) -0.0011(11) 0.0029(11)
C16 0.0252(14) 0.0345(17) 0.0328(16) 0.0144(13) 0.0036(12) 0.0082(12)
C17 0.0248(13) 0.0290(15) 0.0249(13) 0.0085(11) 0.0089(10) 0.0047(11)
C18 0.0204(12) 0.0268(14) 0.0160(11) 0.0025(10) 0.0072(9) 0.0043(10)
C19 0.0374(15) 0.0284(15) 0.0232(13) 0.0044(11) 0.0015(11) 0.0021(12)
C20 0.0246(13) 0.0356(16) 0.0307(14) 0.0079(13) 0.0077(11) 0.0036(11)
C21 0.0343(15) 0.0298(15) 0.0224(14) 0.0058(11) 0.0041(11) -0.0005(12)

loop_
_atom_type_symbol
_atom_type_description
_atom_type_scat_dispersion_real
_atom_type_scat_dispersion_imag
_atom_type_scat_source
C C 0.0181 0.0091 'International Tables Vol C Tables 4.2.6.8 and 6.1.1.4'
H H 0.0000 0.0000 'International Tables Vol C Tables 4.2.6.8 and 6.1.1.4'
Ag Ag 0.1306 4.2820 'International Tables Vol C Tables 4.2.6.8 and 6.1.1.4'
F F 0.0727 0.0534 'International Tables Vol C Tables 4.2.6.8 and 6.1.1.4'
P P 0.2955 0.4335 'International Tables Vol C Tables 4.2.6.8 and 6.1.1.4'
Sb Sb -0.0562 5.8946 'International Tables Vol C Tables 4.2.6.8 and 6.1.1.4'
Si Si 0.2541 0.3302 'International Tables Vol C Tables 4.2.6.8 and 6.1.1.4'

loop_
_geom_angle_atom_site_label_1
_geom_angle_atom_site_label_2
_geom_angle_atom_site_label_3
_geom_angle
_geom_angle_site_symmetry_1
_geom_angle_site_symmetry_3
_geom_angle_publ_flag
F1 Sb1 F1 180.00(8) . 2_776 ?
F2 Sb1 F1 90.29(8) . . ?
F2 Sb1 F1 89.71(8) 2_776 . ?
F2 Sb1 F1 89.72(8) . 2_776 ?
F2 Sb1 F1 90.29(8) 2_776 2_776 ?
F2 Sb1 F2 180.00(11) . 2_776 ?
F3 Sb1 F1 89.61(8) 2_776 . ?
F3 Sb1 F1 90.39(8) 2_776 2_776 ?
F3 Sb1 F1 89.61(8) . 2_776 ?
F3 Sb1 F1 90.39(8) . . ?
F3 Sb1 F2 89.95(8) 2_776 2_776 ?
F3 Sb1 F2 90.05(8) 2_776 . ?
F3 Sb1 F2 90.05(8) . 2_776 ?
F3 Sb1 F2 89.95(8) . . ?
F3 Sb1 F3 180.0 2_776 . ?
P1 Ag1 P1 180.0 . 2_665 ?
C1 P1 Ag1 100.20(8) . . ?
C1 P1 C13 104.50(12) . . ?
C7 P1 Ag1 112.85(9) . . ?
C7 P1 C1 106.37(13) . . ?
C7 P1 C13 105.33(12) . . ?
C13 P1 Ag1 125.69(9) . . ?
C19 Si04 C18 110.07(12) . . ?
C20 Si04 C18 111.58(13) . . ?
C20 Si04 C19 110.45(14) . . ?
C20 Si04 C21 108.51(14) . . ?
C21 Si04 C18 108.91(13) . . ?
C21 Si04 C19 107.20(14) . . ?
C2 C1 P1 116.8(2) . . ?
C6 C1 P1 123.3(2) . . ?
C6 C1 C2 119.9(3) . . ?
C1 C2 H2 119.9 . . ?
C3 C2 C1 120.1(3) . . ?
C3 C2 H2 119.9 . . ?
C2 C3 H3 120.1 . . ?
C2 C3 C4 119.7(3) . . ?
C4 C3 H3 120.1 . . ?
C3 C4 H4 119.8 . . ?
C5 C4 C3 120.3(3) . . ?
C5 C4 H4 119.8 . . ?
C4 C5 H5 120.0 . . ?
C4 C5 C6 120.0(3) . . ?
C6 C5 H5 120.0 . . ?
C1 C6 C5 119.9(3) . . ?
C1 C6 H6 120.1 . . ?
C5 C6 H6 120.1 . . ?
C8 C7 P1 119.2(2) . . ?
C8 C7 C12 118.3(3) . . ?
C12 C7 P1 122.5(2) . . ?
C7 C8 H8 119.4 . . ?
C9 C8 C7 121.2(3) . . ?
C9 C8 H8 119.4 . . ?
C8 C9 H9 120.3 . . ?
C10 C9 C8 119.4(3) . . ?
C10 C9 H9 120.3 . . ?
C9 C10 H10 120.0 . . ?
C9 C10 C11 120.0(3) . . ?
C11 C10 H10 120.0 . . ?
C10 C11 H11 119.6 . . ?
C12 C11 C10 120.9(3) . . ?
C12 C11 H11 119.6 . . ?
C7 C12 H12 119.9 . . ?
C11 C12 C7 120.2(3) . . ?
C11 C12 H12 119.9 . . ?
C14 C13 P1 115.4(2) . . ?
C14 C13 C18 120.7(2) . . ?
C18 C13 P1 123.7(2) . . ?
C13 C14 H14 119.6 . . ?
C15 C14 C13 120.9(3) . . ?
C15 C14 H14 119.6 . . ?
C14 C15 H15 120.5 . . ?
C16 C15 C14 119.0(3) . . ?
C16 C15 H15 120.5 . . ?
C15 C16 H16 119.9 . . ?
C15 C16 C17 120.2(3) . . ?
C17 C16 H16 119.9 . . ?
C16 C17 H17 118.7 . . ?
C16 C17 C18 122.7(3) . . ?
C18 C17 H17 118.7 . . ?
C13 C18 Si04 127.9(2) . . ?
C17 C18 Si04 115.5(2) . . ?
C17 C18 C13 116.5(2) . . ?
Si04 C19 H19A 109.5 . . ?
Si04 C19 H19B 109.5 . . ?
Si04 C19 H19C 109.5 . . ?
H19A C19 H19B 109.5 . . ?
H19A C19 H19C 109.5 . . ?
H19B C19 H19C 109.5 . . ?
Si04 C20 H20A 109.5 . . ?
Si04 C20 H20B 109.5 . . ?
Si04 C20 H20C 109.5 . . ?
H20A C20 H20B 109.5 . . ?
H20A C20 H20C 109.5 . . ?
H20B C20 H20C 109.5 . . ?
Si04 C21 H21A 109.5 . . ?
Si04 C21 H21B 109.5 . . ?
Si04 C21 H21C 109.5 . . ?
H21A C21 H21B 109.5 . . ?
H21A C21 H21C 109.5 . . ?
H21B C21 H21C 109.5 . . ?

loop_
_geom_bond_atom_site_label_1
_geom_bond_atom_site_label_2
_geom_bond_distance
_geom_bond_site_symmetry_2
_geom_bond_publ_flag
Sb1 F1 1.8839(16) . ?
Sb1 F1 1.8839(16) 2_776 ?
Sb1 F2 1.8804(18) . ?
Sb1 F2 1.8804(18) 2_776 ?
Sb1 F3 1.8775(16) . ?
Sb1 F3 1.8775(16) 2_776 ?
Ag1 P1 2.3936(6) . ?
Ag1 P1 2.3936(6) 2_665 ?
P1 C1 1.827(3) . ?
P1 C7 1.809(3) . ?
P1 C13 1.833(3) . ?
Si04 C18 1.900(3) . ?
Si04 C19 1.878(3) . ?
Si04 C20 1.866(3) . ?
Si04 C21 1.871(3) . ?
C1 C2 1.404(4) . ?
C1 C6 1.381(4) . ?
C2 H2 0.9500 . ?
C2 C3 1.386(4) . ?
C3 H3 0.9500 . ?
C3 C4 1.392(5) . ?
C4 H4 0.9500 . ?
C4 C5 1.385(5) . ?
C5 H5 0.9500 . ?
C5 C6 1.400(4) . ?
C6 H6 0.9500 . ?
C7 C8 1.394(4) . ?
C7 C12 1.396(4) . ?
C8 H8 0.9500 . ?
C8 C9 1.387(4) . ?
C9 H9 0.9500 . ?
C9 C10 1.375(4) . ?
C10 H10 0.9500 . ?
C10 C11 1.381(5) . ?
C11 H11 0.9500 . ?
C11 C12 1.375(5) . ?
C12 H12 0.9500 . ?
C13 C14 1.407(4) . ?
C13 C18 1.408(4) . ?
C14 H14 0.9500 . ?
C14 C15 1.391(4) . ?
C15 H15 0.9500 . ?
C15 C16 1.383(4) . ?
C16 H16 0.9500 . ?
C16 C17 1.387(4) . ?
C17 H17 0.9500 . ?
C17 C18 1.403(4) . ?
C19 H19A 0.9800 . ?
C19 H19B 0.9800 . ?
C19 H19C 0.9800 . ?
C20 H20A 0.9800 . ?
C20 H20B 0.9800 . ?
C20 H20C 0.9800 . ?
C21 H21A 0.9800 . ?
C21 H21B 0.9800 . ?
C21 H21C 0.9800 . ?

loop_
_geom_torsion_atom_site_label_1
_geom_torsion_atom_site_label_2
_geom_torsion_atom_site_label_3
_geom_torsion_atom_site_label_4
_geom_torsion
_geom_torsion_site_symmetry_1
_geom_torsion_site_symmetry_2
_geom_torsion_site_symmetry_3
_geom_torsion_site_symmetry_4
_geom_torsion_publ_flag
Ag1 P1 C1 C2 -53.8(2) . . . . ?
Ag1 P1 C1 C6 124.0(2) . . . . ?
Ag1 P1 C7 C8 -20.4(3) . . . . ?
Ag1 P1 C7 C12 161.6(3) . . . . ?
Ag1 P1 C13 C14 141.17(17) . . . . ?
Ag1 P1 C13 C18 -43.2(3) . . . . ?
P1 C1 C2 C3 179.1(2) . . . . ?
P1 C1 C6 C5 -178.4(2) . . . . ?
P1 C7 C8 C9 -177.6(2) . . . . ?
P1 C7 C12 C11 177.5(4) . . . . ?
P1 C13 C14 C15 174.8(2) . . . . ?
P1 C13 C18 Si04 4.1(4) . . . . ?
P1 C13 C18 C17 -175.7(2) . . . . ?
C1 P1 C7 C8 88.5(2) . . . . ?
C1 P1 C7 C12 -89.5(3) . . . . ?
C1 P1 C13 C14 26.9(2) . . . . ?
C1 P1 C13 C18 -157.4(2) . . . . ?
C1 C2 C3 C4 -0.4(5) . . . . ?
C2 C1 C6 C5 -0.7(4) . . . . ?
C2 C3 C4 C5 -0.8(5) . . . . ?
C3 C4 C5 C6 1.3(5) . . . . ?
C4 C5 C6 C1 -0.5(4) . . . . ?
C6 C1 C2 C3 1.2(4) . . . . ?
C7 P1 C1 C2 -171.5(2) . . . . ?
C7 P1 C1 C6 6.3(3) . . . . ?
C7 P1 C13 C14 -85.0(2) . . . . ?
C7 P1 C13 C18 90.7(2) . . . . ?
C7 C8 C9 C10 -0.7(5) . . . . ?
C8 C7 C12 C11 -0.5(6) . . . . ?
C8 C9 C10 C11 0.8(5) . . . . ?
C9 C10 C11 C12 -0.8(7) . . . . ?
C10 C11 C12 C7 0.7(7) . . . . ?
C12 C7 C8 C9 0.5(5) . . . . ?
C13 P1 C1 C2 77.4(2) . . . . ?
C13 P1 C1 C6 -104.8(2) . . . . ?
C13 P1 C7 C8 -160.9(2) . . . . ?
C13 P1 C7 C12 21.1(3) . . . . ?
C13 C14 C15 C16 1.7(5) . . . . ?
C14 C13 C18 Si04 179.6(2) . . . . ?
C14 C13 C18 C17 -0.2(4) . . . . ?
C14 C15 C16 C17 -1.2(5) . . . . ?
C15 C16 C17 C18 -0.1(5) . . . . ?
C16 C17 C18 Si04 -179.0(2) . . . . ?
C16 C17 C18 C13 0.8(4) . . . . ?
C18 C13 C14 C15 -1.0(4) . . . . ?
C19 Si04 C18 C13 70.7(3) . . . . ?
C19 Si04 C18 C17 -109.5(2) . . . . ?
C20 Si04 C18 C13 -52.3(3) . . . . ?
C20 Si04 C18 C17 127.5(2) . . . . ?
C21 Si04 C18 C13 -172.0(2) . . . . ?
C21 Si04 C18 C17 7.7(2) . . . . ?
